data_4301150
loop_
_publ_author_name
'Matthias Westerhausen'
'Carsten Glock'
'Helmar G\"orls'

_publ_contact_author
;
      Matthias Westerhausen
      Institut f\"ur anorganische und analytische Chemie
      Friedrich-Schiller-Universit\"at Jena
      August-Bebel-Str. 2
      07743 Jena
      Germany
;
_publ_contact_author_email m.we@uni-jena.de
_publ_contact_author_fax '03641 948 102'
_publ_contact_author_phone '03641 948 110'
_publ_section_title
;
Alkyl-Substituted Amides as Ligands in Homometallic and Heterobimetallic
Calcium Complexes
;
_journal_name_full 'Inorganic Chemistry'
_journal_page_first 394
_journal_page_last 399
_journal_paper_doi 10.1021/ic801857m
_journal_volume 48
_journal_year 2009
_chemical_formula_moiety 'C24 H52 Ca N4'
_chemical_formula_sum 'C24 H52 Ca N4'
_chemical_formula_weight 436.78
_chemical_name_systematic
; 
 ? 
;
_space_group_IT_number 15
_symmetry_cell_setting monoclinic
_symmetry_space_group_name_Hall '-C 2yc'
_symmetry_space_group_name_H-M 'C 1 2/c 1'
_atom_sites_solution_hydrogens geom
_atom_sites_solution_primary direct
_atom_sites_solution_secondary difmap
_audit_creation_method SHELXL-97
_cell_angle_alpha 90.00
_cell_angle_beta 110.466(2)
_cell_angle_gamma 90.00
_cell_formula_units_Z 4
_cell_length_a 17.7149(7)
_cell_length_b 10.5141(4)
_cell_length_c 15.6061(5)
_cell_measurement_reflns_used 9415
_cell_measurement_temperature 183(2)
_cell_measurement_theta_max 27.48
_cell_measurement_theta_min 2.29
_cell_volume 2723.26(18)
_computing_cell_refinement DENZO
_computing_data_collection COLLECT
_computing_data_reduction DENZO
_computing_molecular_graphics SHELXTL/PC
_computing_publication_material SHELXL-97
_computing_structure_refinement 'SHELXL-97 (Sheldrick, 1997)'
_computing_structure_solution 'SHELXS-97 (Sheldrick, 1990)'
_diffrn_ambient_temperature 183(2)
_diffrn_measured_fraction_theta_full 0.987
_diffrn_measured_fraction_theta_max 0.987
_diffrn_measurement_device_type KappaCCD
_diffrn_measurement_method 'phi- + omega-scan'
_diffrn_radiation_monochromator graphite
_diffrn_radiation_source 'fine-focus sealed tube'
_diffrn_radiation_type MoK\a
_diffrn_radiation_wavelength 0.71073
_diffrn_reflns_av_R_equivalents 0.0000
_diffrn_reflns_av_sigmaI/netI 0.0509
_diffrn_reflns_limit_h_max 21
_diffrn_reflns_limit_h_min -22
_diffrn_reflns_limit_k_max 13
_diffrn_reflns_limit_k_min -13
_diffrn_reflns_limit_l_max 20
_diffrn_reflns_limit_l_min -12
_diffrn_reflns_number 9415
_diffrn_reflns_theta_full 27.53
_diffrn_reflns_theta_max 27.53
_diffrn_reflns_theta_min 2.29
_exptl_absorpt_coefficient_mu 0.246
_exptl_absorpt_correction_type none
_exptl_crystal_colour colourless
_exptl_crystal_density_diffrn 1.065
_exptl_crystal_density_method 'not measured'
_exptl_crystal_description prism
_exptl_crystal_F_000 976
_exptl_crystal_size_max 0.05
_exptl_crystal_size_mid 0.05
_exptl_crystal_size_min 0.05
_refine_diff_density_max 0.451
_refine_diff_density_min -0.380
_refine_diff_density_rms 0.112
_refine_ls_extinction_method none
_refine_ls_goodness_of_fit_ref 1.157
_refine_ls_hydrogen_treatment constr
_refine_ls_matrix_type full
_refine_ls_number_parameters 139
_refine_ls_number_reflns 3111
_refine_ls_number_restraints 0
_refine_ls_restrained_S_all 1.157
_refine_ls_R_factor_all 0.0821
_refine_ls_R_factor_gt 0.0665
_refine_ls_shift/su_max 0.000
_refine_ls_shift/su_mean 0.000
_refine_ls_structure_factor_coef Fsqd
_refine_ls_weighting_details 'calc w=1/[\s^2^(Fo^2^)+(0.0935P)^2^+2.4293P] where P=(Fo^2^+2Fc^2^)/3'
_refine_ls_weighting_scheme calc
_refine_ls_wR_factor_gt 0.1763
_refine_ls_wR_factor_ref 0.1848
_reflns_number_gt 2557
_reflns_number_total 3111
_reflns_threshold_expression >2sigma(I)
_cod_data_source_file ic801857m_si_001_2.cif
_cod_data_source_block FO3546
_cod_depositor_comments
;
The following automatic conversions were performed:
'_exptl_absorpt_correction_type' value 'NONE' changed to 'none' according
to '/home/saulius/struct/CIF-dictionaries/cif_core.dic' dictionary named
'cif_core.dic' version 2.4.1 from 2010-06-29.

Automatic conversion script
Id: cif_fix_enum 1527 2010-12-29 10:47:43Z saulius 
;
_cod_original_cell_volume 2723.26(17)
_cod_original_sg_symbol_Hall -C2yc
_cod_original_sg_symbol_H-M 'C 2/c'
_cod_database_code 4301150

loop_
_symmetry_equiv_pos_as_xyz
'x, y, z'
'-x, y, -z+1/2'
'x+1/2, y+1/2, z'
'-x+1/2, y+1/2, -z+1/2'
'-x, -y, -z'
'x, -y, z-1/2'
'-x+1/2, -y+1/2, -z'
'x+1/2, -y+1/2, z-1/2'

loop_
_atom_site_label
_atom_site_type_symbol
_atom_site_fract_x
_atom_site_fract_y
_atom_site_fract_z
_atom_site_U_iso_or_equiv
_atom_site_adp_type
_atom_site_occupancy
_atom_site_symmetry_multiplicity
_atom_site_calc_flag
_atom_site_refinement_flags
_atom_site_disorder_assembly
_atom_site_disorder_group
Ca1 Ca 1.0000 -0.10895(6) 0.2500 0.0207(2) Uani 1 2 d S . .
N1 N 0.88463(12) 0.0079(2) 0.20398(13) 0.0220(4) Uani 1 1 d . . .
N2 N 0.96506(16) -0.3145(3) 0.1457(2) 0.0465(7) Uani 1 1 d . . .
C1 C 0.86841(15) 0.0897(3) 0.12392(18) 0.0282(6) Uani 1 1 d . . .
C2 C 0.78376(16) 0.0666(3) 0.05286(18) 0.0318(6) Uani 1 1 d . . .
H2A H 0.7725 0.1314 0.0039 0.038 Uiso 1 1 calc R . .
H2B H 0.7824 -0.0180 0.0246 0.038 Uiso 1 1 calc R . .
C3 C 0.71863(16) 0.0728(3) 0.09542(19) 0.0329(6) Uani 1 1 d . . .
H3A H 0.6658 0.0510 0.0489 0.039 Uiso 1 1 calc R . .
H3B H 0.7152 0.1603 0.1173 0.039 Uiso 1 1 calc R . .
C4 C 0.73829(15) -0.0199(3) 0.17512(19) 0.0325(6) Uani 1 1 d . . .
H4A H 0.7356 -0.1080 0.1517 0.039 Uiso 1 1 calc R . .
H4B H 0.6975 -0.0115 0.2049 0.039 Uiso 1 1 calc R . .
C5 C 0.82285(15) 0.0045(2) 0.24634(17) 0.0256(5) Uani 1 1 d . . .
C6 C 0.93078(18) 0.0555(4) 0.0803(2) 0.0424(8) Uani 1 1 d . . .
H6A H 0.9276 -0.0356 0.0665 0.064 Uiso 1 1 calc R . .
H6B H 0.9848 0.0762 0.1228 0.064 Uiso 1 1 calc R . .
H6C H 0.9199 0.1041 0.0237 0.064 Uiso 1 1 calc R . .
C7 C 0.87985(19) 0.2345(3) 0.1456(2) 0.0436(8) Uani 1 1 d . . .
H7A H 0.9315 0.2485 0.1951 0.065 Uiso 1 1 calc R . .
H7B H 0.8359 0.2654 0.1645 0.065 Uiso 1 1 calc R . .
H7C H 0.8794 0.2806 0.0909 0.065 Uiso 1 1 calc R . .
C8 C 0.84495(17) -0.1076(3) 0.31332(19) 0.0340(6) Uani 1 1 d . . .
H8A H 0.8465 -0.1860 0.2800 0.051 Uiso 1 1 calc R . .
H8B H 0.8045 -0.1159 0.3427 0.051 Uiso 1 1 calc R . .
H8C H 0.8980 -0.0925 0.3601 0.051 Uiso 1 1 calc R . .
C9 C 0.82028(19) 0.1233(3) 0.3039(2) 0.0390(7) Uani 1 1 d . . .
H9A H 0.8750 0.1439 0.3448 0.058 Uiso 1 1 calc R . .
H9B H 0.7862 0.1057 0.3403 0.058 Uiso 1 1 calc R . .
H9C H 0.7980 0.1954 0.2631 0.058 Uiso 1 1 calc R . .
C10 C 1.0040(3) -0.4241(3) 0.2031(4) 0.0696(13) Uani 1 1 d . . .
H10A H 1.0619 -0.4243 0.2110 0.084 Uiso 1 1 calc R . .
H10B H 0.9800 -0.5033 0.1708 0.084 Uiso 1 1 calc R . .
C11 C 0.8764(2) -0.3239(4) 0.1156(3) 0.0702(13) Uani 1 1 d . . .
H11A H 0.8591 -0.4070 0.0872 0.105 Uiso 1 1 calc R . .
H11B H 0.8520 -0.2565 0.0712 0.105 Uiso 1 1 calc R . .
H11C H 0.8593 -0.3143 0.1686 0.105 Uiso 1 1 calc R . .
C12 C 0.9878(2) -0.3170(4) 0.0636(3) 0.0640(12) Uani 1 1 d . . .
H12A H 0.9679 -0.3956 0.0294 0.096 Uiso 1 1 calc R . .
H12B H 1.0466 -0.3135 0.0818 0.096 Uiso 1 1 calc R . .
H12C H 0.9640 -0.2436 0.0249 0.096 Uiso 1 1 calc R . .

loop_
_atom_site_aniso_label
_atom_site_aniso_U_11
_atom_site_aniso_U_22
_atom_site_aniso_U_33
_atom_site_aniso_U_23
_atom_site_aniso_U_13
_atom_site_aniso_U_12
Ca1 0.0172(3) 0.0182(3) 0.0263(4) 0.000 0.0072(3) 0.000
N1 0.0209(10) 0.0238(10) 0.0208(10) 0.0023(8) 0.0068(8) 0.0030(8)
N2 0.0338(13) 0.0361(14) 0.0752(19) -0.0262(13) 0.0261(14) -0.0103(11)
C1 0.0212(12) 0.0318(14) 0.0277(13) 0.0056(10) 0.0035(10) 0.0006(10)
C2 0.0254(13) 0.0393(15) 0.0243(12) 0.0045(11) 0.0006(10) 0.0034(12)
C3 0.0204(12) 0.0359(15) 0.0353(14) -0.0036(11) 0.0010(11) 0.0053(11)
C4 0.0211(12) 0.0378(15) 0.0391(15) -0.0019(12) 0.0111(11) -0.0002(11)
C5 0.0239(12) 0.0258(12) 0.0280(12) -0.0003(10) 0.0101(10) 0.0016(10)
C6 0.0297(14) 0.069(2) 0.0290(14) 0.0149(14) 0.0104(12) 0.0021(15)
C7 0.0358(15) 0.0334(16) 0.0496(18) 0.0148(14) -0.0001(13) -0.0023(13)
C8 0.0305(14) 0.0421(16) 0.0318(14) 0.0071(12) 0.0140(11) 0.0020(12)
C9 0.0368(16) 0.0441(17) 0.0351(15) -0.0072(12) 0.0113(13) 0.0112(13)
C10 0.070(3) 0.0256(16) 0.127(4) -0.0151(19) 0.052(3) -0.0020(17)
C11 0.0378(18) 0.071(3) 0.105(3) -0.057(3) 0.029(2) -0.0216(18)
C12 0.056(2) 0.065(2) 0.081(3) -0.045(2) 0.037(2) -0.0186(19)

loop_
_atom_type_symbol
_atom_type_description
_atom_type_scat_dispersion_real
_atom_type_scat_dispersion_imag
_atom_type_scat_source
C C 0.0033 0.0016 'International Tables Vol C Tables 4.2.6.8 and 6.1.1.4'
H H 0.0000 0.0000 'International Tables Vol C Tables 4.2.6.8 and 6.1.1.4'
N N 0.0061 0.0033 'International Tables Vol C Tables 4.2.6.8 and 6.1.1.4'
Ca Ca 0.2262 0.3064 'International Tables Vol C Tables 4.2.6.8 and 6.1.1.4'

loop_
_geom_angle_atom_site_label_1
_geom_angle_atom_site_label_2
_geom_angle_atom_site_label_3
_geom_angle
_geom_angle_site_symmetry_1
_geom_angle_site_symmetry_3
_geom_angle_publ_flag
N1 Ca1 N1 114.65(11) . 2_755 ?
N1 Ca1 N2 104.81(8) . . ?
N1 Ca1 N2 128.79(8) 2_755 . ?
N1 Ca1 N2 128.79(8) . 2_755 ?
N1 Ca1 N2 104.81(8) 2_755 2_755 ?
N2 Ca1 N2 70.43(14) . 2_755 ?
N1 Ca1 C6 90.70(8) . 2_755 ?
N1 Ca1 C6 51.21(7) 2_755 2_755 ?
N2 Ca1 C6 159.59(10) . 2_755 ?
N2 Ca1 C6 89.57(10) 2_755 2_755 ?
N1 Ca1 C8 131.89(8) . 2_755 ?
N1 Ca1 C8 47.74(7) 2_755 2_755 ?
N2 Ca1 C8 81.75(7) . 2_755 ?
N2 Ca1 C8 98.67(8) 2_755 2_755 ?
C6 Ca1 C8 97.87(7) 2_755 2_755 ?
N1 Ca1 C1 102.73(7) . 2_755 ?
N1 Ca1 C1 23.42(7) 2_755 2_755 ?
N2 Ca1 C1 149.97(7) . 2_755 ?
N2 Ca1 C1 100.93(8) 2_755 2_755 ?
C6 Ca1 C1 28.00(7) 2_755 2_755 ?
C8 Ca1 C1 70.97(7) 2_755 2_755 ?
N1 Ca1 C1 23.42(7) . . ?
N1 Ca1 C1 102.73(7) 2_755 . ?
N2 Ca1 C1 100.93(8) . . ?
N2 Ca1 C1 149.97(7) 2_755 . ?
C6 Ca1 C1 98.51(9) 2_755 . ?
C8 Ca1 C1 108.68(7) 2_755 . ?
C1 Ca1 C1 99.54(10) 2_755 . ?
C1 N1 C5 116.48(19) . . ?
C1 N1 Ca1 118.34(15) . . ?
C5 N1 Ca1 125.14(15) . . ?
C12 N2 C10 107.6(3) . . ?
C12 N2 C11 107.8(3) . . ?
C10 N2 C11 111.1(3) . . ?
C12 N2 Ca1 118.3(2) . . ?
C10 N2 Ca1 107.8(2) . . ?
C11 N2 Ca1 104.16(19) . . ?
N1 C1 C6 106.6(2) . . ?
N1 C1 C2 111.9(2) . . ?
C6 C1 C2 108.4(2) . . ?
N1 C1 C7 114.7(2) . . ?
C6 C1 C7 105.5(3) . . ?
C2 C1 C7 109.3(2) . . ?
N1 C1 Ca1 38.24(10) . . ?
C6 C1 Ca1 68.89(15) . . ?
C2 C1 Ca1 130.46(18) . . ?
C7 C1 Ca1 119.19(17) . . ?
C3 C2 C1 112.0(2) . . ?
C2 C3 C4 109.7(2) . . ?
C3 C4 C5 111.6(2) . . ?
N1 C5 C8 105.9(2) . . ?
N1 C5 C4 111.7(2) . . ?
C8 C5 C4 108.4(2) . . ?
N1 C5 C9 114.9(2) . . ?
C8 C5 C9 106.1(2) . . ?
C4 C5 C9 109.5(2) . . ?
N2 C10 C10 113.8(3) . 2_755 ?

loop_
_geom_bond_atom_site_label_1
_geom_bond_atom_site_label_2
_geom_bond_distance
_geom_bond_site_symmetry_2
_geom_bond_publ_flag
Ca1 N1 2.275(2) . ?
Ca1 N1 2.275(2) 2_755 ?
Ca1 N2 2.645(2) . ?
Ca1 N2 2.645(2) 2_755 ?
Ca1 C6 3.039(3) 2_755 ?
Ca1 C8 3.228(3) 2_755 ?
Ca1 C1 3.234(3) 2_755 ?
Ca1 C1 3.234(3) . ?
N1 C1 1.461(3) . ?
N1 C5 1.464(3) . ?
N2 C12 1.472(5) . ?
N2 C10 1.474(5) . ?
N2 C11 1.477(4) . ?
C1 C6 1.530(4) . ?
C1 C2 1.541(4) . ?
C1 C7 1.557(4) . ?
C2 C3 1.521(4) . ?
C3 C4 1.522(4) . ?
C4 C5 1.543(4) . ?
C5 C8 1.532(4) . ?
C5 C9 1.548(4) . ?
C10 C10 1.518(10) 2_755 ?
